data_2003927
loop_
_publ_author_name
'Ianelli, S.'
'Nardelli, M.'
'Belletti, D.'
'Jamart-Gr\'egoire, B.'
'Mercier-Girardot, S.'
'Caub\`ere, P.'

_publ_section_title
;
 Stereochemistry of Hydroxylation Reactions on Polycyclic Pyrans
;
_journal_issue 9
_journal_name_full 'Acta Crystallographica Section C'
_journal_page_first 1885
_journal_page_last 1889
_journal_paper_doi 10.1107/S0108270195001442
_journal_volume 51
_journal_year 1995
_chemical_compound_source
;
chemical synthesis
;
_chemical_formula_analytical 'C15 H26 O6'
_chemical_formula_sum 'C15 H26 O6'
_chemical_formula_weight 302.37
_chemical_name_systematic
;(1SR,2RS,9RS,10RS,14SR)-9-acetoxy-11-oxatricyclo[8.4.0.0^2,9^]tetradec-6,7-diol
monohydrate
;
_space_group_IT_number 15
_symmetry_cell_setting monoclinic
_symmetry_space_group_name_Hall '-C 2yc'
_symmetry_space_group_name_H-M 'C 1 2/c 1'
_cell_angle_alpha 90
_cell_angle_beta 97.14(4)
_cell_angle_gamma 90
_cell_formula_units_Z 8
_cell_length_a 20.355(7)
_cell_length_b 16.648(5)
_cell_length_c 9.181(2)
_cell_measurement_radiation 'Cu K\a~1~'
_cell_measurement_reflns_used 30
_cell_measurement_temperature 293(2)
_cell_measurement_theta_max 39
_cell_measurement_theta_min 20
_cell_measurement_wavelength 1.540562
_cell_volume 3087.0(16)
_computing_cell_refinement 'LQPARM (Nardelli & Mangia, 1984)'
_computing_data_collection 'local programs'
_computing_data_reduction 'local programs'
_computing_molecular_graphics 'ORTEP (Johnson, 1965); PLUTO (Motherwell & Clegg, 1976)'
_computing_publication_material 'PARST (Nardelli, 1983); PARSTCIF (Nardelli, 1991)'
_computing_structure_refinement 'SHELXL93 (Sheldrick, 1993)'
_computing_structure_solution 'SIR88 (Burla, et al., 1988)'
_diffrn_ambient_temperature 293(2)
_diffrn_measurement_device 'Siemens AED diffractometer'
_diffrn_measurement_method '\q-2\q scan'
_diffrn_radiation_monochromator Ni-filter
_diffrn_radiation_source 'fine focus X-ray tube'
_diffrn_radiation_type 'Cu K\a~1~'
_diffrn_radiation_wavelength 1.5405620
_diffrn_reflns_av_R_equivalents .0291
_diffrn_reflns_av_sigmaI/netI 0.0348
_diffrn_reflns_limit_h_max 17
_diffrn_reflns_limit_h_min -024
_diffrn_reflns_limit_k_max 20
_diffrn_reflns_limit_k_min -020
_diffrn_reflns_limit_l_max 8
_diffrn_reflns_limit_l_min -011
_diffrn_reflns_number 5759
_diffrn_reflns_reduction_process
;
;
_diffrn_reflns_theta_max 70.21
_diffrn_reflns_theta_min 3.44
_diffrn_standards_decay_% 'within statistical fluctuation'
_diffrn_standards_interval_count 50
_diffrn_standards_number 1
_exptl_absorpt_coefficient_mu .787
_exptl_absorpt_correction_type none
_exptl_crystal_colour 'pale yellow'
_exptl_crystal_density_diffrn 1.301
_exptl_crystal_density_method 'not measured'
_exptl_crystal_description
;
small prisms
;
_exptl_crystal_F_000 1312
_exptl_crystal_size_max .51
_exptl_crystal_size_mid .38
_exptl_crystal_size_min .29
_refine_diff_density_max .30
_refine_diff_density_min -0.18
_refine_ls_extinction_coef .0090(4)
_refine_ls_extinction_method 'SHELXL93 (Sheldrick, 1993)'
_refine_ls_goodness_of_fit_all 1.014
_refine_ls_goodness_of_fit_obs 1.123
_refine_ls_hydrogen_treatment refall
_refine_ls_matrix_type full
_refine_ls_number_parameters 291
_refine_ls_number_reflns 2938
_refine_ls_number_restraints 0
_refine_ls_restrained_S_all 1.020
_refine_ls_restrained_S_obs 1.123
_refine_ls_R_factor_all 0.0487
_refine_ls_R_factor_obs .0374
_refine_ls_shift/esd_max -0.002
_refine_ls_shift/esd_mean 0.000
_refine_ls_structure_factor_coef Fsqd
_refine_ls_weighting_details 'w=1/[\s^2^(F~o~^2^)+(0.0679P)^2^] where P=(F~o~^2^+2F~c~^2^)/3'
_refine_ls_weighting_scheme calc
_refine_ls_wR_factor_all .1071
_refine_ls_wR_factor_obs .1024
_reflns_number_observed 2282
_reflns_number_total 2939
_reflns_observed_criterion I>2\s(I)
_cod_data_source_file mu1167.cif
_cod_data_source_block 2b
_cod_depositor_comments
;
The following automatic conversions were performed:

'_refine_ls_weighting_scheme' value 'calc
w=1/[\s^2^(F~o~^2^)+(0.0679P)^2^] where P=(F~o~^2^+2F~c~^2^)/3' was
changed to 'calc'. New tag '_refine_ls_weighting_details' was
created. The value of the new tag was set to
'w=1/[\s^2^(F~o~^2^)+(0.0679P)^2^] where P=(F~o~^2^+2F~c~^2^)/3'.

Automatic conversion script
Id: cif_fix_values 3143 2015-03-26 13:38:13Z robertas 
;
_cod_original_cell_volume 3087(2)
_cod_original_sg_symbol_H-M 'C 2/c'
_cod_database_code 2003927

loop_
_symmetry_equiv_pos_as_xyz
'x, y, z'
'-x, y, -z+1/2'
'x+1/2, y+1/2, z'
'-x+1/2, y+1/2, -z+1/2'
'-x, -y, -z'
'x, -y, z-1/2'
'-x+1/2, -y+1/2, -z'
'x+1/2, -y+1/2, z-1/2'

loop_
_atom_site_aniso_label
_atom_site_aniso_U_11
_atom_site_aniso_U_22
_atom_site_aniso_U_33
_atom_site_aniso_U_12
_atom_site_aniso_U_13
_atom_site_aniso_U_23
O1 .0355(5) .0564(6) .0453(5) -.0025(4) .0061(4) .0029(4)
O2 .0721(8) .0478(7) .0698(8) -.0027(6) .0005(6) .0209(6)
O3 .0562(6) .0462(6) .0467(6) -.0075(4) -.0042(4) .0018(5)
O4 .0413(5) .0452(5) .0394(5) .0022(4) .0051(4) .0035(4)
O5 .0680(7) .0869(9) .0450(6) .0054(6) .0152(5) .0119(7)
O1W .0645(8) .0606(7) .0730(8) .0064(6) .0234(6) -.0015(6)
C1 .0350(7) .0416(7) .0390(7) -.0033(5) .0050(5) .0027(5)
C2 .0482(8) .0390(7) .0455(8) -.0007(6) .0057(6) .0044(6)
C3 .0526(9) .0448(8) .0603(10) -.0013(7) .0031(7) -.0036(7)
C4 .0614(10) .0454(8) .0564(9) -.0107(7) -.0023(7) -.0002(7)
C5 .0391(7) .0485(8) .0380(7) -.0052(6) .0068(5) .0042(6)
C6 .0362(6) .0434(7) .0377(7) .0015(5) .0069(5) .0021(5)
C7 .0370(7) .0378(6) .0380(7) -.0005(5) .0088(5) .0007(6)
C8 .0480(8) .0428(7) .0405(7) -.0035(6) .0100(6) .0014(6)
C9 .0568(9) .0470(8) .0579(9) -.0101(7) .0155(7) .0052(7)
C10 .0592(9) .0425(8) .0693(11) -.0061(8) .0029(8) .0079(7)
C11 .0711(11) .0412(8) .0674(11) .0016(8) .0008(9) -.0086(8)
C12 .0619(10) .0541(9) .0629(10) .0126(8) .0069(8) -.0171(8)
C13 .0438(8) .0592(9) .0489(8) .0045(7) .0131(7) -.0074(7)
C14 .0537(8) .0461(8) .0418(7) .0015(6) .0052(6) -.0002(6)
C15 .0641(11) .0632(11) .0529(10) .0044(8) -.0045(8) .0088(9)

loop_
_atom_site_label
_atom_site_fract_x
_atom_site_fract_y
_atom_site_fract_z
_atom_site_U_iso_or_equiv
_atom_site_thermal_displace_type
_atom_site_calc_attached_atom
_atom_site_type_symbol
O1 .51540(5) .30739(7) .39480(10) .0456(3) aniso . O
O2 .54946(7) .46060(8) .3763(2) .0639(5) aniso . O
O3 .65079(5) .35294(6) .68330(10) .0506(3) aniso . O
O4 .67687(4) .19642(6) .66240(10) .0420(3) aniso . O
O5 .63825(6) .21556(8) .87950(10) .0659(4) aniso . O
O1W .58124(6) .61840(8) .4723(2) .0648(4) aniso . O
C1 .58294(6) .32503(8) .4432(2) .0385(4) aniso . C
C2 .60337(7) .40489(8) .3808(2) .0443(4) aniso . C
C3 .66337(8) .43830(10) .4755(2) .0529(6) aniso . C
C4 .65379(9) .43470(10) .6357(2) .0552(6) aniso . C
C5 .59534(7) .31097(8) .6114(2) .0417(4) aniso . C
C6 .61518(6) .22300(8) .57970(10) .0389(4) aniso . C
C7 .62693(6) .25042(8) .42280(10) .0372(4) aniso . C
C8 .60885(8) .19991(9) .2863(2) .0434(4) aniso . C
C9 .65474(9) .12920(10) .2683(2) .0532(5) aniso . C
C10 .65932(9) .06750(10) .3920(2) .0574(6) aniso . C
C11 .59340(10) .03890(10) .4367(2) .0606(6) aniso . C
C12 .57730(10) .07280(10) .5827(2) .0597(6) aniso . C
C13 .55983(7) .16190(10) .5911(2) .0500(5) aniso . C
C14 .68151(8) .19406(9) .8097(2) .0473(5) aniso . C
C15 .74720(10) .16170(10) .8745(2) .0610(6) aniso . C
H1O .487(2) .334(3) .432(5) .178(15) iso O1 H
H2O .560(2) .496(3) .384(5) .19(2) iso O2 H
H2 .6137(8) .3940(10) .2777(18) .045(4) iso C2 H
H5 .5559(8) .3164(9) .6637(18) .044(4) iso C5 H
H31 .7019(8) .4086(11) .4611(18) .050(4) iso C3 H
H32 .6687(9) .4956(13) .446(2) .064(5) iso C3 H
H41 .6116(9) .4623(11) .656(2) .060(5) iso C4 H
H42 .6925(10) .4602(12) .693(2) .066(5) iso C4 H
H7 .6743(8) .2691(9) .4328(16) .040(4) iso C7 H
H81 .5641(8) .1788(9) .2855(17) .044(4) iso C8 H
H82 .6086(8) .2368(10) .2006(19) .047(4) iso C8 H
H91 .7019(10) .1485(12) .265(2) .065(5) iso C9 H
H92 .6384(9) .1023(12) .174(2) .071(6) iso C9 H
H101 .6862(9) .0906(12) .480(2) .059(5) iso C10 H
H102 .6845(11) .0204(14) .363(2) .082(6) iso C10 H
H131 .5224(9) .1785(10) .513(2) .056(5) iso C13 H
H132 .5435(9) .1730(11) .688(2) .058(5) iso C13 H
H111 .5556(9) .0520(12) .357(2) .063(5) iso C11 H
H112 .5944(10) -.0215(14) .447(2) .077(6) iso C11 H
H121 .5407(10) .0427(12) .613(2) .072(6) iso C12 H
H122 .6155(10) .0614(12) .660(2) .068(5) iso C12 H
H151 .7475(13) .1472(17) .971(3) .109(8) iso C15 H
H152 .7590(12) .1159(17) .830(3) .103(8) iso C15 H
H153 .7795(15) .2023(18) .873(3) .111(9) iso C15 H
H1OW .6007(12) .6486(15) .418(3) .086(7) iso O1W H
H2OW .548(4) .593(4) .423(9) .200(9) iso O1W H

loop_
_atom_type_symbol
_atom_type_description
_atom_type_scat_source
_atom_type_scat_dispersion_real
_atom_type_scat_dispersion_imag
'O ' 'Oxygen      ' 'IntTabC, 4.2.6.8, 6.1.1.4' .0492 .0322
'C ' 'Carbon      ' 'IntTabC, 4.2.6.8, 6.1.1.4' .0181 .0091
'H ' 'Hydrogen    ' 'IntTabC, 4.2.6.8, 6.1.1.4' .0000 .0000

loop_
_geom_angle_atom_site_label_1
_geom_angle_atom_site_label_2
_geom_angle_atom_site_label_3
_geom_angle
_geom_angle_publ_flag
C5 O3 C4 112.80(10) yes
C14 O4 C6 118.80(10) yes
O1 C1 C2 111.10(10) yes
O1 C1 C5 108.20(10) yes
C2 C1 C5 119.10(10) yes
O1 C1 C7 110.20(10) yes
C2 C1 C7 117.60(10) yes
C5 C1 C7 88.50(10) yes
O2 C2 C3 109.80(10) yes
O2 C2 C1 109.40(10) yes
C3 C2 C1 110.00(10) yes
C4 C3 C2 110.60(10) yes
O3 C4 C3 110.60(10) yes
O3 C5 C1 114.20(10) yes
O3 C5 C6 109.90(10) yes
C1 C5 C6 88.30(10) yes
O4 C6 C13 111.00(10) yes
O4 C6 C5 114.60(10) yes
C13 C6 C5 113.70(10) yes
O4 C6 C7 110.50(10) yes
C13 C6 C7 117.20(10) yes
C5 C6 C7 88.30(10) yes
C8 C7 C1 117.30(10) yes
C8 C7 C6 123.50(10) yes
C1 C7 C6 88.00(10) yes
C7 C8 C9 115.40(10) yes
C10 C9 C8 114.90(10) yes
C9 C10 C11 115.8(2) yes
C10 C11 C12 114.4(2) yes
C11 C12 C13 118.60(10) yes
C12 C13 C6 117.60(10) yes
O5 C14 O4 124.10(10) yes
O5 C14 C15 124.9(2) yes
O4 C14 C15 111.00(10) yes

loop_
_geom_bond_atom_site_label_1
_geom_bond_atom_site_label_2
_geom_bond_distance
_geom_bond_publ_flag
O1 C1 1.422(2) yes
O2 C2 1.433(2) yes
O3 C5 1.419(2) yes
O3 C4 1.433(2) yes
O4 C14 1.345(2) yes
O4 C6 1.453(2) yes
O5 C14 1.206(2) yes
C1 C2 1.526(2) yes
C1 C5 1.551(2) yes
C1 C7 1.556(2) yes
C2 C3 1.514(2) yes
C3 C4 1.509(2) yes
C5 C6 1.556(2) yes
C6 C13 1.531(2) yes
C6 C7 1.558(2) yes
C7 C8 1.516(2) yes
C8 C9 1.525(2) yes
C9 C10 1.525(3) yes
C10 C11 1.527(3) yes
C11 C12 1.528(3) yes
C12 C13 1.530(3) yes
C14 C15 1.494(2) yes

loop_
_geom_contact_atom_site_label_1
_geom_contact_atom_site_label_2
_geom_contact_distance
O1 O2 2.654(2)
O1 C6 2.850(2)
O1 C8 2.878(2)
O2 O1W 2.821(2)
O3 O4 2.671(2)
O3 O5 2.942(2)
O3 C2 2.954(2)
O3 C7 2.930(2)
O3 C14 2.925(2)
O4 C5 2.533(2)
O4 C12 2.918(2)
O5 C5 2.968(2)
O5 C6 2.737(2)
C1 C4 2.811(2)
C1 C8 2.623(2)
C2 C5 2.653(2)
C2 C7 2.635(2)
C3 C5 2.898(2)
C5 C13 2.584(2)
C6 C8 2.708(2)
C6 C12 2.618(2)
C7 C9 2.570(2)
C7 C13 2.636(2)
C8 C10 2.570(2)
C9 C11 2.585(3)
C10 C12 2.567(3)
C11 C13 2.629(3)

loop_
_geom_torsion_atom_site_label_1
_geom_torsion_atom_site_label_2
_geom_torsion_atom_site_label_3
_geom_torsion_atom_site_label_4
_geom_torsion
_geom_torsion_publ_flag
O1 C1 C2 O2 37.1(2) yes
C5 C1 C2 O2 -89.6(2) yes
C5 C1 C2 C3 31.1(2) yes
C7 C1 C2 C3 -73.9(2) yes
O1 C1 C2 C3 157.80(10) ?
C7 C1 C2 O2 165.40(10) ?
O1 C1 C2 H2 -82.0(10) ?
C7 C1 C2 H2 47.0(10) ?
C5 C1 C2 H2 152.0(10) ?
C2 C1 C5 O3 -29.6(2) yes
O1 C1 C5 C6 91.20(10) yes
C7 C1 C5 O3 91.50(10) yes
C7 C1 C5 C6 -19.60(10) yes
O1 C1 C5 O3 -157.70(10) yes
C2 C1 C5 C6 -140.70(10) ?
O1 C1 C5 H5 -26.0(10) ?
C2 C1 C5 H5 102.0(10) ?
C7 C1 C5 H5 -137.0(10) ?
C5 C6 C7 C1 -19.60(10) yes
O4 C6 C7 C8 102.90(10) yes
C5 C6 C7 H7 88.1(9) ?
O4 C6 C7 H7 -27.6(9) ?
C13 C6 C7 C1 96.30(10) yes
C13 C6 C7 C8 -25.5(2) yes
O4 C6 C7 C1 -135.30(10) ?
C5 C6 C7 C8 -141.40(10) ?
C13 C6 C7 H7 -156.0(9) ?
C14 O4 C6 C7 159.80(10) yes
H1O O1 C1 C7 154(3) ?
H1O O1 C1 C5 59(3) ?
H1O O1 C1 C2 -74(3) ?
H2O O2 C2 C1 150(5) ?
H2O O2 C2 H2 -93(5) ?
H2O O2 C2 C3 29(5) ?
C4 O3 C5 C6 142.00(10) ?
C4 O3 C5 H5 -89.0(10) ?
C4 O3 C5 C1 44.6(2) ?
C5 O3 C4 C3 -64.0(2) ?
C5 O3 C4 H42 178.0(10) ?
C5 O3 C4 H41 59.0(10) ?
C6 O4 C14 C15 177.30(10) ?
C6 O4 C14 O5 -2.9(2) ?
C14 O4 C6 C5 62.0(2) ?
C14 O4 C6 C13 -68.4(2) ?
O1 C1 C7 C8 38.0(2) ?
O1 C1 C7 H7 165.5(9) ?
O1 C1 C7 C6 -89.20(10) ?
C5 C1 C7 C8 146.80(10) ?
C2 C1 C7 C8 -90.8(2) ?
C5 C1 C7 H7 -85.6(9) ?
C2 C1 C7 H7 36.8(9) ?
C5 C1 C7 C6 19.60(10) ?
C2 C1 C7 C6 142.00(10) ?
C1 C2 C3 C4 -47.4(2) ?
O2 C2 C3 C4 73.1(2) ?
C1 C2 C3 H31 73.0(10) ?
O2 C2 C3 H31 -166.0(10) ?
C1 C2 C3 H32 -167.0(10) ?
O2 C2 C3 H32 -46.0(10) ?
H2 C2 C3 H32 75.0(10) ?
H2 C2 C3 H31 -45.0(10) ?
H2 C2 C3 C4 -166.0(10) ?
C2 C3 C4 O3 65.8(2) ?
C2 C3 C4 H41 -55.0(10) ?
C2 C3 C4 H42 -176.0(10) ?
H31 C3 C4 O3 -56.0(10) ?
H32 C3 C4 O3 -176.0(10) ?
H31 C3 C4 H42 62(2) ?
H31 C3 C4 H41 -176(2) ?
H32 C3 C4 H42 -58(2) ?
H32 C3 C4 H41 64(2) ?
O3 C5 C6 O4 16.2(2) ?
C1 C5 C6 O4 131.50(10) ?
C1 C5 C6 C7 19.60(10) ?
O3 C5 C6 C7 -95.60(10) ?
C1 C5 C6 C13 -99.50(10) ?
O3 C5 C6 C13 145.30(10) ?
H5 C5 C6 O4 -111.0(10) ?
H5 C5 C6 C13 18.0(10) ?
H5 C5 C6 C7 137.0(10) ?
C5 C6 C13 H131 62.0(10) ?
O4 C6 C13 H131 -168.0(10) ?
C5 C6 C13 H132 -50.0(10) ?
O4 C6 C13 H132 81.0(10) ?
C5 C6 C13 C12 -171.80(10) ?
O4 C6 C13 C12 -40.9(2) ?
C7 C6 C13 H131 -39.0(10) ?
C7 C6 C13 H132 -151.0(10) ?
C7 C6 C13 C12 87.3(2) ?
C6 C7 C8 C9 -74.9(2) ?
C1 C7 C8 C9 178.00(10) ?
C6 C7 C8 H81 47.0(10) ?
C1 C7 C8 H81 -60.0(10) ?
C6 C7 C8 H82 163.0(10) ?
C1 C7 C8 H82 56.0(10) ?
H7 C7 C8 H82 -69.0(10) ?
H7 C7 C8 H81 175.0(10) ?
H7 C7 C8 C9 53.0(10) ?
C7 C8 C9 C10 60.1(2) ?
C7 C8 C9 H91 -59.0(10) ?
C7 C8 C9 H92 -178.0(10) ?
H81 C8 C9 H92 59(2) ?
H81 C8 C9 H91 178(2) ?
H81 C8 C9 C10 -63.0(10) ?
H82 C8 C9 H92 -58(2) ?
H82 C8 C9 H91 61(2) ?
H82 C8 C9 C10 -180.0(10) ?
C8 C9 C10 C11 48.4(2) ?
C8 C9 C10 H101 -74.0(10) ?
C8 C9 C10 H102 171.0(10) ?
H91 C9 C10 H102 -66(2) ?
H91 C9 C10 H101 48(2) ?
H91 C9 C10 C11 171.0(10) ?
H92 C9 C10 H102 51(2) ?
H92 C9 C10 H101 165(2) ?
H92 C9 C10 C11 -72.0(10) ?
C9 C10 C11 C12 -105.9(2) ?
C9 C10 C11 H111 18.0(10) ?
C9 C10 C11 H112 135.0(10) ?
H101 C10 C11 H112 -103(2) ?
H101 C10 C11 H111 140(2) ?
H101 C10 C11 C12 17.0(10) ?
H102 C10 C11 H112 12(2) ?
H102 C10 C11 H111 -105(2) ?
H102 C10 C11 C12 131.0(10) ?
C10 C11 C12 C13 70.2(2) ?
C10 C11 C12 H121 -167.0(10) ?
C10 C11 C12 H122 -54.0(10) ?
H111 C11 C12 H122 -178(2) ?
H111 C11 C12 H121 68(2) ?
H111 C11 C12 C13 -54.0(10) ?
H112 C11 C12 H122 67(2) ?
H112 C11 C12 H121 -46(2) ?
H112 C11 C12 C13 -169.0(10) ?
C11 C12 C13 C6 -69.0(2) ?
C11 C12 C13 H131 54.0(10) ?
C11 C12 C13 H132 171.0(10) ?
H121 C12 C13 C6 168.0(10) ?
H122 C12 C13 C6 55.0(10) ?
H121 C12 C13 H132 48(2) ?
H121 C12 C13 H131 -70(2) ?
H122 C12 C13 H132 -65(2) ?
H122 C12 C13 H131 178(2) ?
O5 C14 C15 H151 15(2) ?
O4 C14 C15 H151 -165(2) ?
O5 C14 C15 H152 132(2) ?
O4 C14 C15 H152 -48(2) ?
O5 C14 C15 H153 -102(2) ?
O4 C14 C15 H153 78(2) ?
